data_7156680
loop_
_publ_author_name
'Pesquet, Anthony'
'Marzag, Hamid'
'Knorr, Michael'
'Strohmann, Carsten'
'Lawson, Ata Martin'
'Ghinet, Alina'
'Dubois, Jo\"elle'
'Amaury, Farce'
'Da\"ich, Adam'
'Othman, Mohamed'

_publ_section_title
;
 Access to 3-spiroindolizines containing an isoindole ring through
 intra-molecular arylation of spiro-N-acyliminium species: a new family of
 potent farnesyltransferase inhibitors.
;
_journal_issue 10
_journal_name_full 'Organic &amp; biomolecular chemistry'
_journal_page_first 2798
_journal_page_last 2808
_journal_paper_doi 10.1039/c8ob02612b
_journal_volume 17
_journal_year 2019
_chemical_formula_sum 'C30 H32 N2 O5'
_chemical_formula_weight 500.58
_space_group_IT_number 14
_space_group_name_Hall '-P 2ybc'
_space_group_name_H-M_alt 'P 1 21/c 1'
_symmetry_space_group_name_Hall '-P 2ybc'
_symmetry_space_group_name_H-M 'P 1 21/c 1'
_atom_sites_solution_hydrogens geom
_atom_sites_solution_primary direct
_atom_sites_solution_secondary difmap
_audit_creation_method SHELXL-97
_audit_update_record
;
2018-05-18 deposited with the CCDC.
2019-02-07 downloaded from the CCDC.
;
_cell_angle_alpha 90.00
_cell_angle_beta 96.215(2)
_cell_angle_gamma 90.00
_cell_formula_units_Z 4
_cell_length_a 10.4959(12)
_cell_length_b 20.229(2)
_cell_length_c 11.8444(14)
_cell_measurement_temperature 173(2)
_cell_volume 2500.0(5)
_computing_structure_refinement 'SHELXL-97 (Sheldrick, 1997)'
_diffrn_ambient_temperature 173(2)
_diffrn_measured_fraction_theta_full 1.000
_diffrn_measured_fraction_theta_max 1.000
_diffrn_radiation_monochromator graphite
_diffrn_radiation_source 'fine-focus sealed tube'
_diffrn_radiation_type MoK\a
_diffrn_radiation_wavelength 0.71073
_diffrn_reflns_av_R_equivalents 0.0361
_diffrn_reflns_av_sigmaI/netI 0.0218
_diffrn_reflns_limit_h_max 12
_diffrn_reflns_limit_h_min -12
_diffrn_reflns_limit_k_max 24
_diffrn_reflns_limit_k_min -24
_diffrn_reflns_limit_l_max 14
_diffrn_reflns_limit_l_min -14
_diffrn_reflns_number 34813
_diffrn_reflns_theta_full 26.00
_diffrn_reflns_theta_max 26.00
_diffrn_reflns_theta_min 1.95
_exptl_absorpt_coefficient_mu 0.091
_exptl_absorpt_correction_T_max 0.9910
_exptl_absorpt_correction_T_min 0.9646
_exptl_crystal_density_diffrn 1.330
_exptl_crystal_density_method 'not measured'
_exptl_crystal_F_000 1064
_exptl_crystal_size_max 0.40
_exptl_crystal_size_mid 0.30
_exptl_crystal_size_min 0.10
_refine_diff_density_max 0.552
_refine_diff_density_min -0.363
_refine_diff_density_rms 0.046
_refine_ls_extinction_method none
_refine_ls_goodness_of_fit_ref 1.067
_refine_ls_hydrogen_treatment mixed
_refine_ls_matrix_type full
_refine_ls_number_parameters 338
_refine_ls_number_reflns 4906
_refine_ls_number_restraints 0
_refine_ls_restrained_S_all 1.067
_refine_ls_R_factor_all 0.0579
_refine_ls_R_factor_gt 0.0511
_refine_ls_shift/su_max 0.001
_refine_ls_shift/su_mean 0.000
_refine_ls_structure_factor_coef Fsqd
_refine_ls_weighting_details 'calc w=1/[\s^2^(Fo^2^)+(0.0581P)^2^+1.5854P] where P=(Fo^2^+2Fc^2^)/3'
_refine_ls_weighting_scheme calc
_refine_ls_wR_factor_gt 0.1246
_refine_ls_wR_factor_ref 0.1291
_reflns_number_gt 4314
_reflns_number_total 4906
_reflns_threshold_expression >2sigma(I)
_cod_data_source_file c8ob02612b2.cif
_cod_data_source_block ch060707
_cod_depositor_comments 'Adding full bibliography for 7156680.cif.'
_cod_database_code 7156680

loop_
_symmetry_equiv_pos_as_xyz
'x, y, z'
'-x, y+1/2, -z+1/2'
'-x, -y, -z'
'x, -y-1/2, z-1/2'

loop_
_atom_site_label
_atom_site_type_symbol
_atom_site_fract_x
_atom_site_fract_y
_atom_site_fract_z
_atom_site_U_iso_or_equiv
_atom_site_adp_type
_atom_site_occupancy
_atom_site_symmetry_multiplicity
_atom_site_calc_flag
_atom_site_refinement_flags
C1 C 0.9391(2) 0.90919(12) 0.00779(18) 0.0458(6) Uani 1 1 d .
H1A H 0.9791 0.9282 0.0790 0.069 Uiso 1 1 calc R
H1B H 1.0058 0.8941 -0.0380 0.069 Uiso 1 1 calc R
H1C H 0.8853 0.8716 0.0246 0.069 Uiso 1 1 calc R
C2 C 0.7056(2) 1.11217(10) -0.22098(17) 0.0396(5) Uani 1 1 d .
H2A H 0.6136 1.1058 -0.2421 0.059 Uiso 1 1 calc R
H2B H 0.7488 1.1174 -0.2898 0.059 Uiso 1 1 calc R
H2C H 0.7193 1.1519 -0.1738 0.059 Uiso 1 1 calc R
C3 C 0.77505(17) 0.99039(9) 0.00309(15) 0.0280(4) Uani 1 1 d .
C4 C 0.74338(17) 0.97477(9) 0.10904(14) 0.0259(4) Uani 1 1 d .
H4 H 0.7820 0.9376 0.1479 0.031 Uiso 1 1 calc R
C5 C 0.65473(16) 1.01297(8) 0.16083(14) 0.0231(4) Uani 1 1 d .
C6 C 0.59242(16) 1.06495(8) 0.10195(14) 0.0251(4) Uani 1 1 d .
C7 C 0.62337(17) 1.07964(9) -0.00724(15) 0.0278(4) Uani 1 1 d .
H7 H 0.5798 1.1146 -0.0488 0.033 Uiso 1 1 calc R
C8 C 0.71537(17) 1.04454(9) -0.05551(14) 0.0271(4) Uani 1 1 d .
C9 C 0.49456(19) 1.10708(10) 0.15332(16) 0.0329(4) Uani 1 1 d .
H9A H 0.4224 1.1166 0.0946 0.039 Uiso 1 1 calc R
H9B H 0.5344 1.1497 0.1783 0.039 Uiso 1 1 calc R
C10 C 0.44328(17) 1.07371(10) 0.25360(16) 0.0297(4) Uani 1 1 d .
H10A H 0.3971 1.1063 0.2964 0.036 Uiso 1 1 calc R
H10B H 0.3824 1.0383 0.2265 0.036 Uiso 1 1 calc R
C11 C 0.69746(16) 1.02119(9) 0.47969(14) 0.0254(4) Uani 1 1 d .
H11A H 0.6749 0.9821 0.5237 0.030 Uiso 1 1 calc R
H11B H 0.7588 1.0489 0.5283 0.030 Uiso 1 1 calc R
C12 C 0.63303(16) 0.99713(8) 0.28148(14) 0.0232(4) Uani 1 1 d .
H12 H 0.5930 0.9524 0.2840 0.028 Uiso 1 1 calc R
C13 C 0.57961(17) 1.06000(9) 0.43748(15) 0.0259(4) Uani 1 1 d .
C14 C 0.75453(16) 1.00014(8) 0.37070(14) 0.0218(3) Uani 1 1 d .
C15 C 0.85395(16) 1.04880(8) 0.33997(13) 0.0228(4) Uani 1 1 d .
C16 C 0.84298(18) 1.11561(9) 0.31610(15) 0.0291(4) Uani 1 1 d .
H16 H 0.7638 1.1380 0.3184 0.035 Uiso 1 1 calc R
C17 C 0.95104(19) 1.14889(10) 0.28876(16) 0.0332(4) Uani 1 1 d .
H17 H 0.9458 1.1949 0.2728 0.040 Uiso 1 1 calc R
C18 C 1.06681(18) 1.11614(10) 0.28426(16) 0.0321(4) Uani 1 1 d .
H18 H 1.1392 1.1399 0.2644 0.039 Uiso 1 1 calc R
C19 C 1.07768(17) 1.04940(9) 0.30831(15) 0.0282(4) Uani 1 1 d .
H19 H 1.1564 1.0266 0.3051 0.034 Uiso 1 1 calc R
C20 C 0.97002(16) 1.01696(9) 0.33723(13) 0.0239(4) Uani 1 1 d .
C21 C 0.95406(16) 0.94684(9) 0.36670(14) 0.0235(4) Uani 1 1 d .
C22 C 0.77780(17) 0.87458(8) 0.41410(14) 0.0251(4) Uani 1 1 d .
H22A H 0.7068 0.8828 0.4609 0.030 Uiso 1 1 calc R
H22B H 0.8462 0.8509 0.4621 0.030 Uiso 1 1 calc R
C23 C 0.72923(17) 0.83046(8) 0.31520(15) 0.0254(4) Uani 1 1 d .
C24 C 0.60273(18) 0.80944(9) 0.30282(16) 0.0297(4) Uani 1 1 d .
H24 H 0.5467 0.8226 0.3566 0.036 Uiso 1 1 calc R
C25 C 0.5576(2) 0.76927(9) 0.21230(17) 0.0365(5) Uani 1 1 d .
H25 H 0.4707 0.7552 0.2044 0.044 Uiso 1 1 calc R
C26 C 0.6374(2) 0.74967(10) 0.13392(17) 0.0395(5) Uani 1 1 d .
H26 H 0.6057 0.7225 0.0717 0.047 Uiso 1 1 calc R
C27 C 0.7640(2) 0.76975(10) 0.14635(17) 0.0389(5) Uani 1 1 d .
H27 H 0.8198 0.7561 0.0928 0.047 Uiso 1 1 calc R
C28 C 0.80971(19) 0.80960(9) 0.23640(16) 0.0322(4) Uani 1 1 d .
H28 H 0.8970 0.8229 0.2446 0.039 Uiso 1 1 calc R
C29 C 0.7185(3) 0.23942(15) 0.5600(3) 0.0717(8) Uani 1 1 d .
H29A H 0.7130 0.1911 0.5553 0.108 Uiso 1 1 calc R
H29B H 0.6442 0.2590 0.5148 0.108 Uiso 1 1 calc R
H29C H 0.7193 0.2532 0.6394 0.108 Uiso 1 1 calc R
C30 C 0.8383(3) 0.26210(12) 0.5152(2) 0.0583(7) Uani 1 1 d .
H30A H 0.8334 0.2506 0.4336 0.070 Uiso 1 1 calc R
H30B H 0.8429 0.3109 0.5212 0.070 Uiso 1 1 calc R
N1 N 0.82824(13) 0.93829(7) 0.38058(11) 0.0224(3) Uani 1 1 d .
N2 N 0.54984(13) 1.04574(7) 0.32716(12) 0.0255(3) Uani 1 1 d .
O1 O 0.86227(14) 0.95789(7) -0.05345(11) 0.0391(4) Uani 1 1 d .
O2 O 0.75648(13) 1.05649(7) -0.15915(10) 0.0347(3) Uani 1 1 d .
O3 O 0.51981(13) 1.09740(7) 0.49361(11) 0.0344(3) Uani 1 1 d .
O4 O 1.03652(12) 0.90347(6) 0.37724(11) 0.0315(3) Uani 1 1 d .
O5 O 0.9495(2) 0.23576(10) 0.5699(2) 0.0806(7) Uani 1 1 d .
H5 H 0.9426 0.1944 0.5732 0.121 Uiso 1 1 calc R

loop_
_atom_site_aniso_label
_atom_site_aniso_U_11
_atom_site_aniso_U_22
_atom_site_aniso_U_33
_atom_site_aniso_U_23
_atom_site_aniso_U_13
_atom_site_aniso_U_12
C1 0.0513(13) 0.0511(13) 0.0370(11) 0.0072(10) 0.0141(9) 0.0293(11)
C2 0.0526(13) 0.0361(11) 0.0308(10) 0.0079(8) 0.0074(9) 0.0107(9)
C3 0.0293(9) 0.0294(10) 0.0253(9) -0.0048(7) 0.0026(7) 0.0061(7)
C4 0.0287(9) 0.0234(9) 0.0250(8) -0.0016(7) -0.0003(7) 0.0049(7)
C5 0.0231(8) 0.0219(8) 0.0241(8) -0.0041(7) 0.0014(6) -0.0018(7)
C6 0.0240(9) 0.0226(9) 0.0281(9) -0.0033(7) 0.0002(7) 0.0013(7)
C7 0.0304(9) 0.0241(9) 0.0278(9) 0.0012(7) -0.0012(7) 0.0040(7)
C8 0.0301(9) 0.0290(9) 0.0217(8) -0.0013(7) 0.0007(7) 0.0005(7)
C9 0.0323(10) 0.0317(10) 0.0347(10) 0.0001(8) 0.0044(8) 0.0104(8)
C10 0.0217(9) 0.0331(10) 0.0345(9) -0.0036(8) 0.0032(7) 0.0053(7)
C11 0.0264(9) 0.0271(9) 0.0234(8) -0.0033(7) 0.0061(7) -0.0024(7)
C12 0.0212(8) 0.0215(8) 0.0270(8) -0.0034(7) 0.0034(7) 0.0006(7)
C13 0.0246(9) 0.0245(9) 0.0297(9) -0.0021(7) 0.0081(7) -0.0047(7)
C14 0.0231(8) 0.0212(8) 0.0214(8) -0.0025(6) 0.0042(6) 0.0004(7)
C15 0.0236(8) 0.0262(9) 0.0186(7) -0.0039(6) 0.0026(6) -0.0025(7)
C16 0.0295(9) 0.0250(9) 0.0330(9) -0.0016(7) 0.0040(7) -0.0005(7)
C17 0.0399(11) 0.0254(9) 0.0344(10) 0.0006(8) 0.0048(8) -0.0056(8)
C18 0.0309(10) 0.0351(10) 0.0314(9) -0.0010(8) 0.0079(7) -0.0118(8)
C19 0.0240(9) 0.0349(10) 0.0260(9) -0.0025(7) 0.0047(7) -0.0032(7)
C20 0.0247(9) 0.0287(9) 0.0184(8) -0.0035(7) 0.0024(6) -0.0003(7)
C21 0.0237(9) 0.0261(9) 0.0206(8) -0.0030(6) 0.0018(6) 0.0012(7)
C22 0.0277(9) 0.0227(9) 0.0251(8) 0.0024(7) 0.0047(7) -0.0008(7)
C23 0.0308(9) 0.0176(8) 0.0276(8) 0.0037(7) 0.0026(7) 0.0018(7)
C24 0.0317(10) 0.0251(9) 0.0325(9) 0.0023(7) 0.0040(7) 0.0016(7)
C25 0.0368(11) 0.0273(10) 0.0438(11) 0.0003(8) -0.0027(9) -0.0040(8)
C26 0.0537(13) 0.0246(10) 0.0376(11) -0.0066(8) -0.0060(9) -0.0002(9)
C27 0.0504(12) 0.0296(10) 0.0376(10) -0.0070(8) 0.0094(9) 0.0069(9)
C28 0.0332(10) 0.0270(10) 0.0370(10) -0.0033(8) 0.0066(8) 0.0011(8)
C29 0.077(2) 0.0533(16) 0.084(2) 0.0179(15) 0.0079(16) -0.0059(15)
C30 0.0658(17) 0.0378(13) 0.0687(17) 0.0000(11) -0.0046(13) 0.0059(12)
N1 0.0232(7) 0.0207(7) 0.0234(7) -0.0003(5) 0.0036(5) 0.0009(6)
N2 0.0221(7) 0.0267(8) 0.0282(7) -0.0033(6) 0.0052(6) 0.0029(6)
O1 0.0477(8) 0.0449(8) 0.0261(7) 0.0036(6) 0.0110(6) 0.0238(7)
O2 0.0421(8) 0.0375(8) 0.0252(6) 0.0050(5) 0.0075(6) 0.0119(6)
O3 0.0336(7) 0.0356(7) 0.0358(7) -0.0098(6) 0.0117(6) 0.0050(6)
O4 0.0256(7) 0.0300(7) 0.0388(7) 0.0000(6) 0.0032(5) 0.0046(5)
O5 0.0638(12) 0.0460(11) 0.1262(19) -0.0037(12) -0.0167(12) 0.0096(9)

loop_
_atom_type_symbol
_atom_type_description
_atom_type_scat_dispersion_real
_atom_type_scat_dispersion_imag
_atom_type_scat_source
C C 0.0033 0.0016 'International Tables Vol C Tables 4.2.6.8 and 6.1.1.4'
H H 0.0000 0.0000 'International Tables Vol C Tables 4.2.6.8 and 6.1.1.4'
N N 0.0061 0.0033 'International Tables Vol C Tables 4.2.6.8 and 6.1.1.4'
O O 0.0106 0.0060 'International Tables Vol C Tables 4.2.6.8 and 6.1.1.4'

loop_
_geom_angle_atom_site_label_1
_geom_angle_atom_site_label_2
_geom_angle_atom_site_label_3
_geom_angle
O1 C3 C4 125.62(16)
O1 C3 C8 114.88(15)
C4 C3 C8 119.50(16)
C3 C4 C5 120.83(16)
C6 C5 C4 119.85(16)
C6 C5 C12 121.83(15)
C4 C5 C12 118.30(15)
C5 C6 C7 118.83(16)
C5 C6 C9 121.95(16)
C7 C6 C9 119.21(16)
C8 C7 C6 121.30(16)
O2 C8 C7 126.01(16)
O2 C8 C3 114.45(15)
C7 C8 C3 119.54(16)
C6 C9 C10 112.26(15)
N2 C10 C9 109.11(15)
C13 C11 C14 104.24(13)
N2 C12 C5 111.53(14)
N2 C12 C14 101.53(13)
C5 C12 C14 115.86(14)
O3 C13 N2 125.65(17)
O3 C13 C11 126.41(16)
N2 C13 C11 107.93(14)
N1 C14 C15 101.71(13)
N1 C14 C11 114.69(13)
C15 C14 C11 111.34(13)
N1 C14 C12 113.82(13)
C15 C14 C12 113.37(13)
C11 C14 C12 102.36(13)
C20 C15 C16 120.32(16)
C20 C15 C14 109.67(15)
C16 C15 C14 130.01(16)
C15 C16 C17 118.03(17)
C16 C17 C18 121.19(18)
C19 C18 C17 120.71(17)
C20 C19 C18 117.62(17)
C15 C20 C19 122.10(17)
C15 C20 C21 108.65(15)
C19 C20 C21 129.23(16)
O4 C21 N1 125.41(16)
O4 C21 C20 127.86(16)
N1 C21 C20 106.72(14)
N1 C22 C23 114.19(14)
C24 C23 C28 118.70(17)
C24 C23 C22 120.01(16)
C28 C23 C22 121.29(16)
C23 C24 C25 120.28(18)
C26 C25 C24 120.61(19)
C25 C26 C27 119.50(18)
C28 C27 C26 120.22(19)
C27 C28 C23 120.68(19)
O5 C30 C29 114.7(2)
C21 N1 C22 121.95(14)
C21 N1 C14 113.09(13)
C22 N1 C14 124.64(13)
C13 N2 C10 125.61(15)
C13 N2 C12 114.89(14)
C10 N2 C12 119.49(14)
C3 O1 C1 117.29(15)
C8 O2 C2 117.87(15)

loop_
_geom_bond_atom_site_label_1
_geom_bond_atom_site_label_2
_geom_bond_distance
C1 O1 1.421(2)
C2 O2 1.416(2)
C3 O1 1.361(2)
C3 C4 1.370(2)
C3 C8 1.407(3)
C4 C5 1.401(2)
C5 C6 1.386(2)
C5 C12 1.506(2)
C6 C7 1.399(2)
C6 C9 1.512(2)
C7 C8 1.372(3)
C8 O2 1.366(2)
C9 C10 1.515(3)
C10 N2 1.456(2)
C11 C13 1.504(3)
C11 C14 1.541(2)
C12 N2 1.458(2)
C12 C14 1.567(2)
C13 O3 1.224(2)
C13 N2 1.342(2)
C14 N1 1.469(2)
C14 C15 1.507(2)
C15 C20 1.381(2)
C15 C16 1.383(3)
C16 C17 1.387(3)
C17 C18 1.390(3)
C18 C19 1.382(3)
C19 C20 1.382(2)
C20 C21 1.475(2)
C21 O4 1.229(2)
C21 N1 1.359(2)
C22 N1 1.464(2)
C22 C23 1.516(2)
C23 C24 1.387(3)
C23 C28 1.390(3)
C24 C25 1.387(3)
C25 C26 1.374(3)
C26 C27 1.383(3)
C27 C28 1.381(3)
C29 C30 1.489(4)
C30 O5 1.379(3)
